data_7210014
loop_
_publ_author_name
'Prior, Timothy J.'
'Armstrong, Jennifer A.'
'Benoit, David M.'
'Marshall, Kayleigh L.'

_publ_section_title
;
 The structure of the melamine--cyanuric acid co-crystal
;
_journal_issue 29
_journal_name_full CrystEngComm
_journal_page_first 5838
_journal_paper_doi 10.1039/c3ce40709h
_journal_volume 15
_journal_year 2013
_chemical_formula_moiety 'C3 H3 N3 O3, C3 H6 N6'
_chemical_formula_sum 'C12 H18 N18 O6'
_chemical_formula_weight 510.40
_chemical_name_systematic
;
?
;
_space_group_IT_number 12
_symmetry_cell_setting monoclinic
_symmetry_space_group_name_Hall '-I 2y'
_symmetry_space_group_name_H-M 'I 1 2/m 1'
_atom_sites_solution_hydrogens geom
_atom_sites_solution_primary direct
_atom_sites_solution_secondary difmap
_audit_creation_method SHELXL-97
_cell_angle_alpha 90.00
_cell_angle_beta 93.194(11)
_cell_angle_gamma 90.00
_cell_formula_units_Z 2
_cell_length_a 14.8152(19)
_cell_length_b 9.6353(18)
_cell_length_c 7.0405(9)
_cell_measurement_reflns_used 6024
_cell_measurement_temperature 100(2)
_cell_measurement_theta_max 29.45
_cell_measurement_theta_min 2.50
_cell_volume 1003.5(3)
_computing_cell_refinement 'Stoe X-AREA'
_computing_data_collection 'Stoe X-AREA'
_computing_data_reduction 'Stoe X-AREA'
_computing_structure_refinement 'SHELXL-97 (Sheldrick, 1997)'
_computing_structure_solution SHELXS-86
_diffrn_ambient_temperature 100(2)
_diffrn_detector_area_resol_mean 6.67
_diffrn_measured_fraction_theta_full 0.999
_diffrn_measured_fraction_theta_max 0.994
_diffrn_measurement_device_type 'Stoe IPDS2'
_diffrn_measurement_method \w-scans
_diffrn_radiation_monochromator graphite
_diffrn_radiation_source 'fine-focus sealed tube'
_diffrn_radiation_type MoK\a
_diffrn_radiation_wavelength 0.71073
_diffrn_reflns_av_R_equivalents 0.0462
_diffrn_reflns_av_sigmaI/netI 0.0317
_diffrn_reflns_limit_h_max 20
_diffrn_reflns_limit_h_min -20
_diffrn_reflns_limit_k_max 13
_diffrn_reflns_limit_k_min -13
_diffrn_reflns_limit_l_max 8
_diffrn_reflns_limit_l_min -9
_diffrn_reflns_number 7067
_diffrn_reflns_theta_full 25.30
_diffrn_reflns_theta_max 29.19
_diffrn_reflns_theta_min 2.52
_exptl_absorpt_coefficient_mu 0.139
_exptl_absorpt_correction_T_max 0.9849
_exptl_absorpt_correction_T_min 0.9517
_exptl_absorpt_correction_type analytical
_exptl_absorpt_process_details
;
A face-indexed absorption correction employing
the Tompa method was implemented within the Stoe
X-AREA suite of programs.
;
_exptl_crystal_colour 'pale grey'
_exptl_crystal_density_diffrn 1.689
_exptl_crystal_density_method 'not measured'
_exptl_crystal_description needle
_exptl_crystal_F_000 528
_exptl_crystal_size_max 0.36
_exptl_crystal_size_mid 0.11
_exptl_crystal_size_min 0.11
_refine_diff_density_max 0.241
_refine_diff_density_min -0.242
_refine_diff_density_rms 0.048
_refine_ls_extinction_method none
_refine_ls_goodness_of_fit_ref 0.957
_refine_ls_hydrogen_treatment refall
_refine_ls_matrix_type full
_refine_ls_number_parameters 113
_refine_ls_number_reflns 1434
_refine_ls_number_restraints 2
_refine_ls_restrained_S_all 0.957
_refine_ls_R_factor_all 0.0727
_refine_ls_R_factor_gt 0.0353
_refine_ls_shift/su_max 0.000
_refine_ls_shift/su_mean 0.000
_refine_ls_structure_factor_coef Fsqd
_refine_ls_weighting_details 'calc w=1/[\s^2^(Fo^2^)+(0.0591P)^2^] where P=(Fo^2^+2Fc^2^)/3'
_refine_ls_weighting_scheme calc
_refine_ls_wR_factor_gt 0.0898
_refine_ls_wR_factor_ref 0.1047
_reflns_number_gt 756
_reflns_number_total 1434
_reflns_threshold_expression >2sigma(I)
_cod_data_source_file c3ce40709h.txt
_cod_data_source_block mel_cyan
_cod_original_sg_symbol_H-M 'I 2/m'
_cod_database_code 7210014

loop_
_symmetry_equiv_pos_as_xyz
'x, y, z'
'-x, y, -z'
'x+1/2, y+1/2, z+1/2'
'-x+1/2, y+1/2, -z+1/2'
'-x, -y, -z'
'x, -y, z'
'-x+1/2, -y+1/2, -z+1/2'
'x+1/2, -y+1/2, z+1/2'

loop_
_atom_site_label
_atom_site_type_symbol
_atom_site_fract_x
_atom_site_fract_y
_atom_site_fract_z
_atom_site_U_iso_or_equiv
_atom_site_adp_type
_atom_site_occupancy
_atom_site_symmetry_multiplicity
_atom_site_calc_flag
_atom_site_refinement_flags
_atom_site_disorder_assembly
_atom_site_disorder_group
N1 N 0.16659(12) 0.0000 1.0461(3) 0.0217(4) Uani 1 2 d S . .
C2 C 0.24805(12) 0.0000 0.9759(3) 0.0188(4) Uani 1 2 d S . .
N3 N 0.28665(7) 0.12475(11) 0.94323(18) 0.0193(3) Uani 1 1 d . . .
C4 C 0.36874(8) 0.11928(14) 0.8662(2) 0.0191(3) Uani 1 1 d . . .
N5 N 0.41157(12) 0.0000 0.8219(3) 0.0197(4) Uani 1 2 d SD . .
N6 N 0.40912(8) 0.23822(13) 0.8297(2) 0.0210(3) Uani 1 1 d . . .
O10 O 0.82863(10) 0.0000 0.4514(2) 0.0221(4) Uani 1 2 d S . .
C11 C 0.75466(12) 0.0000 0.5231(3) 0.0188(4) Uani 1 2 d S . .
N12 N 0.71042(8) -0.12093(12) 0.56356(19) 0.0197(3) Uani 1 1 d . . .
C13 C 0.62677(8) -0.12571(14) 0.6373(2) 0.0191(3) Uani 1 1 d . . .
N14 N 0.58790(11) 0.0000 0.6757(3) 0.0198(4) Uani 1 2 d SD . .
O15 O 0.58833(6) -0.23661(10) 0.66794(18) 0.0237(3) Uani 1 1 d . . .
H5 H 0.461(5) 0.0000 0.767(11) 0.021(7) Uiso 0.34(4) 2 d SPD . .
H1 H 0.1387(12) 0.077(2) 1.076(3) 0.036(5) Uiso 1 1 d . . .
H6A H 0.4615(13) 0.2399(19) 0.780(3) 0.028(4) Uiso 1 1 d . . .
H6B H 0.3834(13) 0.312(2) 0.859(3) 0.032(4) Uiso 1 1 d . . .
H12 H 0.7357(14) -0.194(3) 0.530(3) 0.050(6) Uiso 1 1 d . . .
H14 H 0.531(3) 0.0000 0.724(6) 0.021(7) Uiso 0.66(4) 2 d SPD A 2

loop_
_atom_site_aniso_label
_atom_site_aniso_U_11
_atom_site_aniso_U_22
_atom_site_aniso_U_33
_atom_site_aniso_U_23
_atom_site_aniso_U_13
_atom_site_aniso_U_12
N1 0.0194(8) 0.0140(8) 0.0326(12) 0.000 0.0105(8) 0.000
C2 0.0180(9) 0.0172(9) 0.0214(12) 0.000 0.0035(8) 0.000
N3 0.0178(5) 0.0170(6) 0.0236(8) 0.0010(5) 0.0048(5) -0.0011(4)
C4 0.0197(7) 0.0164(7) 0.0213(8) -0.0006(6) 0.0021(6) -0.0002(5)
N5 0.0201(8) 0.0150(8) 0.0243(11) 0.000 0.0049(7) 0.000
N6 0.0193(5) 0.0137(6) 0.0309(8) -0.0011(5) 0.0098(5) -0.0001(4)
O10 0.0213(7) 0.0171(7) 0.0284(10) 0.000 0.0067(6) 0.000
C11 0.0200(9) 0.0155(9) 0.0210(12) 0.000 0.0029(8) 0.000
N12 0.0209(6) 0.0124(6) 0.0263(8) -0.0015(5) 0.0071(5) 0.0011(4)
C13 0.0188(6) 0.0172(7) 0.0215(8) -0.0002(6) 0.0039(6) 0.0005(5)
N14 0.0190(8) 0.0148(8) 0.0262(11) 0.000 0.0072(7) 0.000
O15 0.0236(5) 0.0158(5) 0.0323(7) 0.0005(5) 0.0080(4) -0.0014(4)

loop_
_atom_type_symbol
_atom_type_description
_atom_type_scat_dispersion_real
_atom_type_scat_dispersion_imag
_atom_type_scat_source
C C 0.0030 0.0020 'International Tables Vol C Tables 4.2.6.8 and 6.1.1.4'
H H 0.0000 0.0000 'International Tables Vol C Tables 4.2.6.8 and 6.1.1.4'
N N 0.0060 0.0030 'International Tables Vol C Tables 4.2.6.8 and 6.1.1.4'
O O 0.0110 0.0060 'International Tables Vol C Tables 4.2.6.8 and 6.1.1.4'

loop_
_geom_angle_atom_site_label_1
_geom_angle_atom_site_label_2
_geom_angle_atom_site_label_3
_geom_angle
_geom_angle_site_symmetry_1
_geom_angle_site_symmetry_3
C2 N1 H1 122.4(13) . .
N1 C2 N3 117.59(8) . .
N1 C2 N3 117.59(8) . 6
N3 C2 N3 124.82(17) . 6
C2 N3 C4 115.35(11) . .
N6 C4 N5 117.78(12) . .
N6 C4 N3 117.86(11) . .
N5 C4 N3 124.35(12) . .
C4 N5 C4 115.69(17) 6 .
C4 N5 H5 122.15(12) 6 .
C4 N5 H5 122.15(13) . .
C4 N6 H6A 121.2(12) . .
C4 N6 H6B 117.9(13) . .
H6A N6 H6B 120.9(18) . .
O10 C11 N12 122.03(8) . 6
O10 C11 N12 122.03(8) . .
N12 C11 N12 115.92(16) 6 .
C13 N12 C11 123.97(12) . .
C13 N12 H12 120.3(14) . .
C11 N12 H12 115.5(15) . .
O15 C13 N12 122.04(11) . .
O15 C13 N14 121.70(12) . .
N12 C13 N14 116.26(12) . .
C13 N14 C13 123.58(16) 6 .
C13 N14 H14 118.16(11) 6 .
C13 N14 H14 118.16(11) . .

loop_
_geom_bond_atom_site_label_1
_geom_bond_atom_site_label_2
_geom_bond_distance
_geom_bond_site_symmetry_2
N1 C2 1.330(2) .
N1 H1 0.88(2) .
C2 N3 1.3562(14) .
C2 N3 1.3562(14) 6
N3 C4 1.3600(17) .
C4 N6 1.3244(16) .
C4 N5 1.3575(16) .
N5 C4 1.3575(16) 6
N5 H5 0.85(8) .
N6 H6A 0.87(2) .
N6 H6B 0.84(2) .
O10 C11 1.232(2) .
C11 N12 1.3746(15) 6
C11 N12 1.3746(15) .
N12 C13 1.3708(17) .
N12 H12 0.84(3) .
C13 O15 1.2354(14) .
C13 N14 1.3746(15) .
N14 C13 1.3746(15) 6
N14 H14 0.93(4) .
